data_4122535
loop_
_publ_author_name
'Buyck, Thomas'
'Wang, Qian'
'Zhu, Jieping'

_publ_section_title
;
 Triple Role of Phenylselenonyl Group Enabled a One-Pot Synthesis of
 1,3-Oxazinan-2-ones From \a-Isocyanoacetates, Phenyl Vinyl Selenones, and
 Water.
;
_journal_issue 32
_journal_name_full 'Journal of the American Chemical Society'
_journal_page_first 11524
_journal_page_last 11528
_journal_paper_doi 10.1021/ja506031h
_journal_volume 136
_journal_year 2014
_chemical_absolute_configuration rmad
_chemical_formula_moiety 'C12 H12 Br N O4'
_chemical_formula_sum 'C12 H12 Br N O4'
_chemical_formula_weight 314.14
_space_group_IT_number 19
_symmetry_cell_setting orthorhombic
_symmetry_space_group_name_Hall 'P 2ac 2ab'
_symmetry_space_group_name_H-M 'P 21 21 21'
_atom_sites_solution_hydrogens geom
_atom_sites_solution_primary direct
_atom_sites_solution_secondary difmap
_audit_creation_method SHELXL-97
_audit_update_record
;
2013-12-20 # Formatted by publCIF

;
_cell_angle_alpha 90.00
_cell_angle_beta 90.00
_cell_angle_gamma 90.00
_cell_formula_units_Z 8
_cell_length_a 7.9426(8)
_cell_length_b 13.8624(19)
_cell_length_c 22.203(3)
_cell_measurement_reflns_used 305
_cell_measurement_temperature 100(2)
_cell_measurement_theta_max 22
_cell_measurement_theta_min 3
_cell_volume 2444.6(5)
_computing_cell_refinement 'Dirax/lsq (Duisenberg & Schreurs, 1989-2000)'
_computing_data_collection 'Collect (Bruker AXS BV, 1997-2004)'
_computing_data_reduction 'EvalCCD (Duisenberg & Schreurs, 1990-2000)'
_computing_molecular_graphics 'Bruker SHELXTL'
_computing_publication_material 'Bruker SHELXTL'
_computing_structure_refinement 'SHELXL-97 (Sheldrick, 1997)'
_computing_structure_solution 'SHELXS-97 (Sheldrick, 1990)'
_diffrn_ambient_temperature 100(2)
_diffrn_measured_fraction_theta_full 0.994
_diffrn_measured_fraction_theta_max 0.994
_diffrn_measurement_device_type 'Bruker APEX II CCD'
_diffrn_measurement_method 'phi and omega scans'
_diffrn_radiation_monochromator graphite
_diffrn_radiation_source 'fine-focus sealed tube'
_diffrn_radiation_type MoK\a
_diffrn_radiation_wavelength 0.71073
_diffrn_reflns_av_R_equivalents 0.0395
_diffrn_reflns_av_sigmaI/netI 0.0393
_diffrn_reflns_limit_h_max 10
_diffrn_reflns_limit_h_min -11
_diffrn_reflns_limit_k_max 19
_diffrn_reflns_limit_k_min -19
_diffrn_reflns_limit_l_max 31
_diffrn_reflns_limit_l_min -31
_diffrn_reflns_number 37924
_diffrn_reflns_theta_full 29.99
_diffrn_reflns_theta_max 29.99
_diffrn_reflns_theta_min 3.08
_exptl_absorpt_coefficient_mu 3.369
_exptl_absorpt_correction_T_max 0.7460
_exptl_absorpt_correction_T_min 0.5332
_exptl_absorpt_correction_type multi-scan
_exptl_absorpt_process_details 'SADABS 2008, Bruker AXS, 2008'
_exptl_crystal_colour colourless
_exptl_crystal_density_diffrn 1.707
_exptl_crystal_density_method 'not measured'
_exptl_crystal_description prism
_exptl_crystal_F_000 1264
_exptl_crystal_size_max 0.46
_exptl_crystal_size_mid 0.17
_exptl_crystal_size_min 0.12
_refine_diff_density_max 0.408
_refine_diff_density_min -0.401
_refine_diff_density_rms 0.076
_refine_ls_abs_structure_details 'Flack H D (1983), Acta Cryst. A39, 876-881'
_refine_ls_abs_structure_Flack 0.038(5)
_refine_ls_extinction_method none
_refine_ls_goodness_of_fit_ref 1.105
_refine_ls_hydrogen_treatment mixed
_refine_ls_matrix_type full
_refine_ls_number_parameters 335
_refine_ls_number_reflns 7046
_refine_ls_number_restraints 0
_refine_ls_restrained_S_all 1.105
_refine_ls_R_factor_all 0.0374
_refine_ls_R_factor_gt 0.0278
_refine_ls_shift/su_max 0.001
_refine_ls_shift/su_mean 0.000
_refine_ls_structure_factor_coef Fsqd
_refine_ls_weighting_details 'calc w=1/[\s^2^(Fo^2^)+(0.0000P)^2^+0.8126P] where P=(Fo^2^+2Fc^2^)/3'
_refine_ls_weighting_scheme calc
_refine_ls_wR_factor_gt 0.0473
_refine_ls_wR_factor_ref 0.0505
_reflns_number_gt 6312
_reflns_number_total 7046
_reflns_threshold_expression >2sigma(I)
_cod_data_source_file ja506031h_si_001.cif
_cod_data_source_block tb1134
_cod_original_cell_volume 2444.7(5)
_cod_database_code 4122535

loop_
_symmetry_equiv_pos_as_xyz
'x, y, z'
'-x+1/2, -y, z+1/2'
'-x, y+1/2, -z+1/2'
'x+1/2, -y+1/2, -z'

loop_
_atom_site_label
_atom_site_type_symbol
_atom_site_fract_x
_atom_site_fract_y
_atom_site_fract_z
_atom_site_U_iso_or_equiv
_atom_site_adp_type
_atom_site_occupancy
_atom_site_symmetry_multiplicity
_atom_site_calc_flag
_atom_site_refinement_flags
Br1 Br 0.64553(3) -0.275639(15) 0.055701(10) 0.02193(5) Uani 1 1 d .
O1 O 0.66990(19) 0.25709(10) -0.00573(6) 0.0160(3) Uani 1 1 d .
O2 O 0.73871(19) 0.34840(10) 0.07202(6) 0.0155(3) Uani 1 1 d .
O3 O 1.10043(18) 0.09570(10) 0.10869(6) 0.0157(3) Uani 1 1 d .
O4 O 1.09364(18) 0.00834(10) 0.02259(6) 0.0144(3) Uani 1 1 d .
N1 N 0.8175(2) 0.19141(12) 0.07483(8) 0.0119(3) Uani 1 1 d .
H1 H 0.860(3) 0.2022(19) 0.1081(12) 0.033(7) Uiso 1 1 d .
C1 C 0.8460(3) 0.09644(13) 0.04812(8) 0.0106(4) Uani 1 1 d .
C2 C 0.8174(2) 0.10451(14) -0.02041(8) 0.0116(4) Uani 1 1 d .
H2A H 0.9138 0.1380 -0.0395 0.014 Uiso 1 1 calc R
H2B H 0.8079 0.0393 -0.0383 0.014 Uiso 1 1 calc R
C3 C 0.6568(3) 0.16078(14) -0.03141(9) 0.0148(4) Uani 1 1 d .
H3A H 0.6359 0.1656 -0.0753 0.018 Uiso 1 1 calc R
H3B H 0.5606 0.1264 -0.0129 0.018 Uiso 1 1 calc R
C4 C 0.7432(2) 0.26811(14) 0.04871(8) 0.0119(4) Uani 1 1 d .
C5 C 0.7354(2) 0.01885(14) 0.07839(9) 0.0112(4) Uani 1 1 d .
C6 C 0.6438(3) 0.03929(15) 0.13056(8) 0.0138(4) Uani 1 1 d .
H6 H 0.6419 0.1033 0.1459 0.017 Uiso 1 1 calc R
C7 C 0.5552(3) -0.03334(15) 0.16038(9) 0.0166(4) Uani 1 1 d .
H7 H 0.4937 -0.0184 0.1959 0.020 Uiso 1 1 calc R
C8 C 0.5560(3) -0.12746(15) 0.13863(9) 0.0166(4) Uani 1 1 d .
H8 H 0.4966 -0.1771 0.1591 0.020 Uiso 1 1 calc R
C9 C 0.6458(3) -0.14721(14) 0.08635(9) 0.0152(4) Uani 1 1 d .
C10 C 0.7358(2) -0.07614(14) 0.05601(9) 0.0126(4) Uani 1 1 d .
H10 H 0.7969 -0.0916 0.0205 0.015 Uiso 1 1 calc R
C11 C 1.0301(2) 0.06861(13) 0.06369(9) 0.0112(4) Uani 1 1 d .
C12 C 1.2682(3) -0.01962(16) 0.03186(10) 0.0195(4) Uani 1 1 d .
H12A H 1.3295 0.0337 0.0508 0.029 Uiso 1 1 calc R
H12B H 1.3200 -0.0349 -0.0070 0.029 Uiso 1 1 calc R
H12C H 1.2727 -0.0765 0.0580 0.029 Uiso 1 1 calc R
Br2 Br 0.57220(3) 0.784656(17) 0.307516(10) 0.02400(5) Uani 1 1 d .
O5 O 0.9625(2) 0.33903(10) 0.27299(6) 0.0178(3) Uani 1 1 d .
O6 O 0.89983(18) 0.24335(9) 0.19669(6) 0.0162(3) Uani 1 1 d .
O7 O 1.03358(19) 0.52313(11) 0.09282(6) 0.0187(3) Uani 1 1 d .
O8 O 1.05849(19) 0.64683(10) 0.15783(6) 0.0158(3) Uani 1 1 d .
N2 N 0.9089(2) 0.40413(12) 0.17827(7) 0.0119(3) Uani 1 1 d .
H2 H 0.871(3) 0.3895(18) 0.1447(11) 0.021(7) Uiso 1 1 d .
C13 C 0.9314(3) 0.50497(13) 0.19576(8) 0.0098(3) Uani 1 1 d .
C14 C 1.0473(2) 0.50549(14) 0.25120(9) 0.0117(4) Uani 1 1 d .
H14A H 1.1623 0.4852 0.2396 0.014 Uiso 1 1 calc R
H14B H 1.0535 0.5713 0.2684 0.014 Uiso 1 1 calc R
C15 C 0.9758(3) 0.43646(14) 0.29708(9) 0.0142(4) Uani 1 1 d .
H15A H 1.0492 0.4358 0.3331 0.017 Uiso 1 1 calc R
H15B H 0.8629 0.4590 0.3096 0.017 Uiso 1 1 calc R
C16 C 0.9217(3) 0.32629(14) 0.21438(9) 0.0128(4) Uani 1 1 d .
C17 C 0.7598(2) 0.55537(14) 0.20668(8) 0.0105(4) Uani 1 1 d .
C18 C 0.6177(2) 0.52456(14) 0.17462(9) 0.0127(4) Uani 1 1 d .
H18 H 0.6267 0.4723 0.1471 0.015 Uiso 1 1 calc R
C19 C 0.4633(3) 0.57031(15) 0.18292(9) 0.0149(4) Uani 1 1 d .
H19 H 0.3677 0.5488 0.1610 0.018 Uiso 1 1 calc R
C20 C 0.4468(3) 0.64742(14) 0.22302(9) 0.0149(4) Uani 1 1 d .
H20 H 0.3412 0.6779 0.2294 0.018 Uiso 1 1 calc R
C21 C 0.5898(3) 0.67772(14) 0.25316(9) 0.0154(4) Uani 1 1 d .
C22 C 0.7463(3) 0.63436(14) 0.24606(9) 0.0139(4) Uani 1 1 d .
H22 H 0.8418 0.6576 0.2673 0.017 Uiso 1 1 calc R
C23 C 1.0142(2) 0.55713(14) 0.14219(9) 0.0115(4) Uani 1 1 d .
C24 C 1.1247(3) 0.70658(15) 0.10918(9) 0.0197(4) Uani 1 1 d .
H24A H 1.2310 0.6792 0.0947 0.030 Uiso 1 1 calc R
H24B H 1.1444 0.7721 0.1241 0.030 Uiso 1 1 calc R
H24C H 1.0432 0.7086 0.0761 0.030 Uiso 1 1 calc R

loop_
_atom_site_aniso_label
_atom_site_aniso_U_11
_atom_site_aniso_U_22
_atom_site_aniso_U_33
_atom_site_aniso_U_23
_atom_site_aniso_U_13
_atom_site_aniso_U_12
Br1 0.03229(12) 0.01060(9) 0.02291(10) -0.00014(9) 0.00278(9) -0.00436(9)
O1 0.0226(7) 0.0120(7) 0.0134(6) -0.0015(5) -0.0076(6) 0.0034(6)
O2 0.0202(8) 0.0102(7) 0.0162(7) -0.0006(5) -0.0032(6) 0.0013(6)
O3 0.0161(8) 0.0176(7) 0.0133(7) 0.0002(6) -0.0031(6) 0.0001(6)
O4 0.0128(7) 0.0141(7) 0.0164(7) -0.0025(5) 0.0009(6) 0.0011(5)
N1 0.0153(9) 0.0108(8) 0.0095(8) -0.0018(6) -0.0018(7) -0.0004(6)
C1 0.0123(9) 0.0093(8) 0.0102(8) -0.0010(7) -0.0010(8) 0.0012(7)
C2 0.0112(10) 0.0131(9) 0.0105(9) -0.0002(7) 0.0000(7) -0.0005(7)
C3 0.0182(10) 0.0129(9) 0.0133(9) -0.0029(7) -0.0045(8) -0.0006(8)
C4 0.0115(9) 0.0130(9) 0.0111(8) 0.0012(7) 0.0000(7) -0.0017(7)
C5 0.0106(9) 0.0122(9) 0.0109(8) 0.0009(7) -0.0032(7) 0.0005(7)
C6 0.0142(10) 0.0141(10) 0.0132(9) -0.0005(7) -0.0014(8) -0.0001(8)
C7 0.0170(11) 0.0213(11) 0.0115(9) 0.0004(8) 0.0035(8) -0.0021(9)
C8 0.0174(11) 0.0178(10) 0.0146(9) 0.0049(8) -0.0009(8) -0.0056(8)
C9 0.0170(10) 0.0117(9) 0.0169(9) 0.0002(7) -0.0061(9) -0.0014(8)
C10 0.0141(10) 0.0126(9) 0.0111(8) 0.0002(8) 0.0011(8) -0.0004(7)
C11 0.0127(10) 0.0089(9) 0.0121(9) 0.0036(7) 0.0010(7) -0.0009(7)
C12 0.0120(11) 0.0223(11) 0.0243(11) -0.0021(9) -0.0009(9) 0.0046(9)
Br2 0.02496(11) 0.01723(11) 0.02981(11) -0.01070(10) 0.00477(10) 0.00368(9)
O5 0.0313(9) 0.0109(7) 0.0113(7) 0.0001(5) -0.0032(6) -0.0014(6)
O6 0.0237(8) 0.0099(6) 0.0151(7) -0.0008(5) -0.0030(6) 0.0001(5)
O7 0.0248(9) 0.0169(8) 0.0143(7) -0.0035(6) 0.0050(6) -0.0028(6)
O8 0.0223(8) 0.0115(7) 0.0138(7) -0.0009(5) 0.0040(6) -0.0045(6)
N2 0.0165(9) 0.0098(8) 0.0095(8) -0.0026(6) -0.0033(7) 0.0006(6)
C13 0.0109(8) 0.0080(8) 0.0106(8) -0.0021(7) -0.0002(8) -0.0008(7)
C14 0.0120(10) 0.0113(9) 0.0116(9) -0.0009(7) -0.0019(8) 0.0008(7)
C15 0.0196(11) 0.0116(9) 0.0112(9) -0.0038(7) -0.0035(8) -0.0016(8)
C16 0.0118(9) 0.0142(10) 0.0123(9) -0.0014(7) 0.0003(8) 0.0002(8)
C17 0.0117(9) 0.0094(9) 0.0102(9) 0.0029(7) 0.0010(7) 0.0001(7)
C18 0.0133(10) 0.0113(9) 0.0134(9) -0.0001(7) 0.0021(7) -0.0015(7)
C19 0.0123(10) 0.0177(10) 0.0147(10) 0.0014(7) -0.0014(8) -0.0018(7)
C20 0.0134(10) 0.0132(10) 0.0182(10) 0.0046(8) 0.0028(8) 0.0022(8)
C21 0.0212(11) 0.0092(9) 0.0159(9) 0.0002(7) 0.0043(9) 0.0002(8)
C22 0.0149(10) 0.0112(10) 0.0157(9) -0.0012(7) 0.0011(8) -0.0010(7)
C23 0.0083(9) 0.0107(9) 0.0155(9) 0.0013(7) -0.0006(7) 0.0022(7)
C24 0.0245(11) 0.0157(11) 0.0190(10) 0.0035(8) 0.0062(9) -0.0055(9)

loop_
_atom_type_symbol
_atom_type_description
_atom_type_scat_dispersion_real
_atom_type_scat_dispersion_imag
_atom_type_scat_source
C C 0.0033 0.0016 'International Tables Vol C Tables 4.2.6.8 and 6.1.1.4'
H H 0.0000 0.0000 'International Tables Vol C Tables 4.2.6.8 and 6.1.1.4'
N N 0.0061 0.0033 'International Tables Vol C Tables 4.2.6.8 and 6.1.1.4'
O O 0.0106 0.0060 'International Tables Vol C Tables 4.2.6.8 and 6.1.1.4'
Br Br -0.2901 2.4595 'International Tables Vol C Tables 4.2.6.8 and 6.1.1.4'

loop_
_geom_angle_atom_site_label_1
_geom_angle_atom_site_label_2
_geom_angle_atom_site_label_3
_geom_angle
C4 O1 C3 119.03(15)
C11 O4 C12 115.47(15)
C4 N1 C1 127.17(16)
C4 N1 H1 114.9(19)
C1 N1 H1 117.5(19)
N1 C1 C2 108.17(15)
N1 C1 C5 111.28(16)
C2 C1 C5 113.34(16)
N1 C1 C11 106.25(15)
C2 C1 C11 112.14(16)
C5 C1 C11 105.45(15)
C3 C2 C1 108.69(16)
C3 C2 H2A 110.0
C1 C2 H2A 110.0
C3 C2 H2B 110.0
C1 C2 H2B 110.0
H2A C2 H2B 108.3
O1 C3 C2 110.42(16)
O1 C3 H3A 109.6
C2 C3 H3A 109.6
O1 C3 H3B 109.6
C2 C3 H3B 109.6
H3A C3 H3B 108.1
O2 C4 N1 123.14(17)
O2 C4 O1 117.85(17)
N1 C4 O1 119.01(17)
C6 C5 C10 118.92(18)
C6 C5 C1 121.09(17)
C10 C5 C1 119.82(17)
C7 C6 C5 120.66(19)
C7 C6 H6 119.7
C5 C6 H6 119.7
C8 C7 C6 120.61(19)
C8 C7 H7 119.7
C6 C7 H7 119.7
C9 C8 C7 118.51(19)
C9 C8 H8 120.7
C7 C8 H8 120.7
C8 C9 C10 121.91(18)
C8 C9 Br1 118.80(15)
C10 C9 Br1 119.29(15)
C9 C10 C5 119.38(18)
C9 C10 H10 120.3
C5 C10 H10 120.3
O3 C11 O4 125.89(18)
O3 C11 C1 122.98(18)
O4 C11 C1 111.06(16)
O4 C12 H12A 109.5
O4 C12 H12B 109.5
H12A C12 H12B 109.5
O4 C12 H12C 109.5
H12A C12 H12C 109.5
H12B C12 H12C 109.5
C16 O5 C15 119.45(15)
C23 O8 C24 115.47(15)
C16 N2 C13 126.74(16)
C16 N2 H2 111.4(17)
C13 N2 H2 121.2(17)
N2 C13 C14 106.89(15)
N2 C13 C23 107.23(15)
C14 C13 C23 111.15(15)
N2 C13 C17 111.39(16)
C14 C13 C17 113.52(15)
C23 C13 C17 106.54(15)
C15 C14 C13 108.21(16)
C15 C14 H14A 110.1
C13 C14 H14A 110.1
C15 C14 H14B 110.1
C13 C14 H14B 110.1
H14A C14 H14B 108.4
O5 C15 C14 111.57(16)
O5 C15 H15A 109.3
C14 C15 H15A 109.3
O5 C15 H15B 109.3
C14 C15 H15B 109.3
H15A C15 H15B 108.0
O6 C16 N2 123.29(18)
O6 C16 O5 117.65(17)
N2 C16 O5 119.06(17)
C18 C17 C22 119.48(18)
C18 C17 C13 119.42(17)
C22 C17 C13 121.03(17)
C19 C18 C17 120.22(18)
C19 C18 H18 119.9
C17 C18 H18 119.9
C18 C19 C20 120.99(18)
C18 C19 H19 119.5
C20 C19 H19 119.5
C21 C20 C19 117.62(19)
C21 C20 H20 121.2
C19 C20 H20 121.2
C20 C21 C22 123.23(19)
C20 C21 Br2 118.64(16)
C22 C21 Br2 118.13(16)
C21 C22 C17 118.44(19)
C21 C22 H22 120.8
C17 C22 H22 120.8
O7 C23 O8 124.53(19)
O7 C23 C13 125.08(18)
O8 C23 C13 110.37(16)
O8 C24 H24A 109.5
O8 C24 H24B 109.5
H24A C24 H24B 109.5
O8 C24 H24C 109.5
H24A C24 H24C 109.5
H24B C24 H24C 109.5

loop_
_geom_bond_atom_site_label_1
_geom_bond_atom_site_label_2
_geom_bond_distance
Br1 C9 1.906(2)
O1 C4 1.350(2)
O1 C3 1.455(2)
O2 C4 1.228(2)
O3 C11 1.205(2)
O4 C11 1.336(2)
O4 C12 1.454(2)
N1 C4 1.347(2)
N1 C1 1.462(2)
N1 H1 0.83(3)
C1 C2 1.543(3)
C1 C5 1.543(3)
C1 C11 1.551(3)
C2 C3 1.515(3)
C2 H2A 0.9900
C2 H2B 0.9900
C3 H3A 0.9900
C3 H3B 0.9900
C5 C6 1.397(3)
C5 C10 1.407(3)
C6 C7 1.396(3)
C6 H6 0.9500
C7 C8 1.391(3)
C7 H7 0.9500
C8 C9 1.389(3)
C8 H8 0.9500
C9 C10 1.391(3)
C10 H10 0.9500
C12 H12A 0.9800
C12 H12B 0.9800
C12 H12C 0.9800
Br2 C21 1.917(2)
O5 C16 1.353(2)
O5 C15 1.457(2)
O6 C16 1.227(2)
O7 C23 1.203(2)
O8 C23 1.338(2)
O8 C24 1.459(2)
N2 C16 1.348(2)
N2 C13 1.462(2)
N2 H2 0.83(2)
C13 C14 1.537(3)
C13 C23 1.540(3)
C13 C17 1.551(3)
C14 C15 1.508(3)
C14 H14A 0.9900
C14 H14B 0.9900
C15 H15A 0.9900
C15 H15B 0.9900
C17 C18 1.401(3)
C17 C22 1.405(3)
C18 C19 1.393(3)
C18 H18 0.9500
C19 C20 1.397(3)
C19 H19 0.9500
C20 C21 1.384(3)
C20 H20 0.9500
C21 C22 1.389(3)
C22 H22 0.9500
C24 H24A 0.9800
C24 H24B 0.9800
C24 H24C 0.9800

loop_
_geom_hbond_atom_site_label_D
_geom_hbond_atom_site_label_H
_geom_hbond_atom_site_label_A
_geom_hbond_distance_DH
_geom_hbond_distance_HA
_geom_hbond_distance_DA
_geom_hbond_angle_DHA
N1 H1 O6 0.83(3) 2.07(3) 2.875(2) 164(2)
N2 H2 O2 0.83(2) 2.01(3) 2.827(2) 169(2)

loop_
_geom_torsion_atom_site_label_1
_geom_torsion_atom_site_label_2
_geom_torsion_atom_site_label_3
_geom_torsion_atom_site_label_4
_geom_torsion
C4 N1 C1 C2 13.9(3)
C4 N1 C1 C5 -111.2(2)
C4 N1 C1 C11 134.47(19)
N1 C1 C2 C3 -45.7(2)
C5 C1 C2 C3 78.2(2)
C11 C1 C2 C3 -162.51(15)
C4 O1 C3 C2 -41.0(2)
C1 C2 C3 O1 60.1(2)
C1 N1 C4 O2 -172.58(18)
C1 N1 C4 O1 7.4(3)
C3 O1 C4 O2 -173.25(18)
C3 O1 C4 N1 6.8(3)
N1 C1 C5 C6 -9.4(3)
C2 C1 C5 C6 -131.60(19)
C11 C1 C5 C6 105.4(2)
N1 C1 C5 C10 175.39(17)
C2 C1 C5 C10 53.2(2)
C11 C1 C5 C10 -69.8(2)
C10 C5 C6 C7 0.5(3)
C1 C5 C6 C7 -174.71(19)
C5 C6 C7 C8 -0.1(3)
C6 C7 C8 C9 -0.6(3)
C7 C8 C9 C10 0.9(3)
C7 C8 C9 Br1 -179.28(16)
C8 C9 C10 C5 -0.5(3)
Br1 C9 C10 C5 179.67(14)
C6 C5 C10 C9 -0.2(3)
C1 C5 C10 C9 175.08(18)
C12 O4 C11 O3 -5.2(3)
C12 O4 C11 C1 177.91(16)
N1 C1 C11 O3 30.0(2)
C2 C1 C11 O3 147.97(18)
C5 C1 C11 O3 -88.2(2)
N1 C1 C11 O4 -153.00(15)
C2 C1 C11 O4 -35.0(2)
C5 C1 C11 O4 88.79(18)
C16 N2 C13 C14 25.6(3)
C16 N2 C13 C23 144.85(19)
C16 N2 C13 C17 -99.0(2)
N2 C13 C14 C15 -51.63(19)
C23 C13 C14 C15 -168.33(16)
C17 C13 C14 C15 71.58(19)
C16 O5 C15 C14 -35.7(3)
C13 C14 C15 O5 58.9(2)
C13 N2 C16 O6 179.4(2)
C13 N2 C16 O5 -1.3(3)
C15 O5 C16 O6 -174.90(18)
C15 O5 C16 N2 5.8(3)
N2 C13 C17 C18 -29.7(2)
C14 C13 C17 C18 -150.45(17)
C23 C13 C17 C18 86.9(2)
N2 C13 C17 C22 153.34(17)
C14 C13 C17 C22 32.6(2)
C23 C13 C17 C22 -90.0(2)
C22 C17 C18 C19 -1.7(3)
C13 C17 C18 C19 -178.66(17)
C17 C18 C19 C20 0.1(3)
C18 C19 C20 C21 1.2(3)
C19 C20 C21 C22 -1.0(3)
C19 C20 C21 Br2 179.02(14)
C20 C21 C22 C17 -0.5(3)
Br2 C21 C22 C17 179.44(14)
C18 C17 C22 C21 1.9(3)
C13 C17 C22 C21 178.79(17)
C24 O8 C23 O7 3.9(3)
C24 O8 C23 C13 -174.73(16)
N2 C13 C23 O7 9.4(3)
C14 C13 C23 O7 125.9(2)
C17 C13 C23 O7 -110.0(2)
N2 C13 C23 O8 -171.99(16)
C14 C13 C23 O8 -55.5(2)
C17 C13 C23 O8 68.65(19)
